data_4001928
loop_
_publ_author_name
'Xie, Weiwei'
'Miller, Gordon J.'

_publ_section_title
;
 New Co--Pd--Zn \g-Brasses with Dilute Ferrimagnetism and
 Co2Zn11Revisited: Establishing the Synergism between Theory and
 Experiment
;
_journal_issue 8
_journal_name_full 'Chemistry of Materials'
_journal_page_first 2624
_journal_paper_doi 10.1021/cm500078w
_journal_volume 26
_journal_year 2014
_chemical_formula_sum 'Co2 Zn11'
_chemical_formula_weight 836.93
_chemical_name_systematic
; 
 ? 
;
_space_group_IT_number 217
_symmetry_cell_setting cubic
_symmetry_space_group_name_Hall 'I -4 2 3'
_symmetry_space_group_name_H-M 'I -4 3 m'
_atom_sites_solution_hydrogens None
_atom_sites_solution_primary direct
_atom_sites_solution_secondary difmap
_audit_creation_method SHELXL-97
_cell_angle_alpha 90.00
_cell_angle_beta 90.00
_cell_angle_gamma 90.00
_cell_formula_units_Z 4
_cell_length_a 8.9654(2)
_cell_length_b 8.9654(2)
_cell_length_c 8.9654(2)
_cell_measurement_reflns_used 841
_cell_measurement_temperature 296(2)
_cell_measurement_theta_max 28.19
_cell_measurement_theta_min 3.21
_cell_volume 720.62(3)
_computing_cell_refinement 'Bruker SAINT'
_computing_data_collection 'Bruker APEX2'
_computing_data_reduction 'Bruker SAINT'
_computing_molecular_graphics 'Bruker SHELXTL'
_computing_publication_material 'Bruker SHELXTL'
_computing_structure_refinement 'SHELXL-97 (Sheldrick, 2008)'
_computing_structure_solution 'SHELXS-97 (Sheldrick, 2008)'
_diffrn_ambient_temperature 296(2)
_diffrn_measured_fraction_theta_full 0.982
_diffrn_measured_fraction_theta_max 0.982
_diffrn_measurement_device_type 'Bruker APEX-II CCD'
_diffrn_measurement_method '\f and \w scans'
_diffrn_radiation_monochromator graphite
_diffrn_radiation_source 'fine-focus sealed tube'
_diffrn_radiation_type MoK\a
_diffrn_radiation_wavelength 0.71073
_diffrn_reflns_av_R_equivalents 0.0381
_diffrn_reflns_av_sigmaI/netI 0.0232
_diffrn_reflns_limit_h_max 11
_diffrn_reflns_limit_h_min -8
_diffrn_reflns_limit_k_max 7
_diffrn_reflns_limit_k_min -11
_diffrn_reflns_limit_l_max 11
_diffrn_reflns_limit_l_min -8
_diffrn_reflns_number 1388
_diffrn_reflns_theta_full 28.19
_diffrn_reflns_theta_max 28.19
_diffrn_reflns_theta_min 3.21
_exptl_absorpt_coefficient_mu 40.232
_exptl_absorpt_correction_T_max 0.7457
_exptl_absorpt_correction_T_min 0.3294
_exptl_absorpt_correction_type multi-scan
_exptl_crystal_colour Metallic
_exptl_crystal_density_diffrn 7.714
_exptl_crystal_density_meas ?
_exptl_crystal_density_method 'not measured'
_exptl_crystal_description regular
_exptl_crystal_F_000 1536
_exptl_crystal_size_max 0.075
_exptl_crystal_size_mid 0.062
_exptl_crystal_size_min 0.040
_refine_diff_density_max 0.481
_refine_diff_density_min -0.497
_refine_diff_density_rms 0.134
_refine_ls_abs_structure_details 'Flack H D (1983), Acta Cryst. A39, 876-881'
_refine_ls_abs_structure_Flack 0.06(13)
_refine_ls_extinction_coef 0.00164(15)
_refine_ls_extinction_expression Fc^*^=kFc[1+0.001xFc^2^\l^3^/sin(2\q)]^-1/4^
_refine_ls_extinction_method SHELXL
_refine_ls_goodness_of_fit_ref 1.221
_refine_ls_hydrogen_treatment none
_refine_ls_matrix_type full
_refine_ls_number_parameters 19
_refine_ls_number_reflns 187
_refine_ls_number_restraints 0
_refine_ls_restrained_S_all 1.221
_refine_ls_R_factor_all 0.0166
_refine_ls_R_factor_gt 0.0165
_refine_ls_shift/su_max 0.000
_refine_ls_shift/su_mean 0.000
_refine_ls_structure_factor_coef Fsqd
_refine_ls_weighting_details 'calc w=1/[\s^2^(Fo^2^)+(0.0150P)^2^+0.0000P] where P=(Fo^2^+2Fc^2^)/3'
_refine_ls_weighting_scheme calc
_refine_ls_wR_factor_gt 0.0366
_refine_ls_wR_factor_ref 0.0366
_reflns_number_gt 185
_reflns_number_total 187
_reflns_threshold_expression >2sigma(I)
_cod_data_source_file cm500078w_si_001.cif
_cod_data_source_block wei012b_0m
_cod_depositor_comments
;
The following automatic conversions were performed:

'_symmetry_cell_setting' value 'Cubic' changed to 'cubic' according
to
/usr/data/users/saulius/automatic-downloads/rss-feeds/ACS/lib/dictionaries/cif_core.dic
dictionary named 'cif_core.dic' version 2.4.2 from 2011-04-26.

Automatic conversion script
Id: cif_fix_values 2281 2013-09-26 08:29:07Z andrius 

 Adding full bibliography for 4001928--4001933.cif.

The following automatic conversions were performed:

'_exptl_crystal_density_meas' value 'None' was changed to '?' - the
value is perceived as not measured.

Automatic conversion script
Id: cif_fix_values 3008 2015-01-20 13:52:24Z robertas 
;
_cod_original_sg_symbol_H-M I-43m
_cod_database_code 4001928

loop_
_symmetry_equiv_pos_as_xyz
'x, y, z'
'-x, -y, z'
'-x, y, -z'
'x, -y, -z'
'z, x, y'
'z, -x, -y'
'-z, -x, y'
'-z, x, -y'
'y, z, x'
'-y, z, -x'
'y, -z, -x'
'-y, -z, x'
'y, x, z'
'-y, -x, z'
'y, -x, -z'
'-y, x, -z'
'x, z, y'
'-x, z, -y'
'-x, -z, y'
'x, -z, -y'
'z, y, x'
'z, -y, -x'
'-z, y, -x'
'-z, -y, x'
'x+1/2, y+1/2, z+1/2'
'-x+1/2, -y+1/2, z+1/2'
'-x+1/2, y+1/2, -z+1/2'
'x+1/2, -y+1/2, -z+1/2'
'z+1/2, x+1/2, y+1/2'
'z+1/2, -x+1/2, -y+1/2'
'-z+1/2, -x+1/2, y+1/2'
'-z+1/2, x+1/2, -y+1/2'
'y+1/2, z+1/2, x+1/2'
'-y+1/2, z+1/2, -x+1/2'
'y+1/2, -z+1/2, -x+1/2'
'-y+1/2, -z+1/2, x+1/2'
'y+1/2, x+1/2, z+1/2'
'-y+1/2, -x+1/2, z+1/2'
'y+1/2, -x+1/2, -z+1/2'
'-y+1/2, x+1/2, -z+1/2'
'x+1/2, z+1/2, y+1/2'
'-x+1/2, z+1/2, -y+1/2'
'-x+1/2, -z+1/2, y+1/2'
'x+1/2, -z+1/2, -y+1/2'
'z+1/2, y+1/2, x+1/2'
'z+1/2, -y+1/2, -x+1/2'
'-z+1/2, y+1/2, -x+1/2'
'-z+1/2, -y+1/2, x+1/2'

loop_
_atom_site_label
_atom_site_type_symbol
_atom_site_fract_x
_atom_site_fract_y
_atom_site_fract_z
_atom_site_U_iso_or_equiv
_atom_site_adp_type
_atom_site_occupancy
_atom_site_symmetry_multiplicity
_atom_site_calc_flag
_atom_site_refinement_flags
Co1 Co 0.17189(7) 0.17189(7) 0.17189(7) 0.0056(3) Uani 1 6 d S
Zn2 Zn 0.0000 0.0000 0.35423(10) 0.0087(2) Uani 1 4 d S
Zn3 Zn -0.10406(7) 0.10406(7) 0.10406(7) 0.0090(3) Uani 1 6 d S
Zn4 Zn 0.45362(8) 0.19428(5) 0.19428(5) 0.0104(2) Uani 1 2 d S

loop_
_atom_site_aniso_label
_atom_site_aniso_U_11
_atom_site_aniso_U_22
_atom_site_aniso_U_33
_atom_site_aniso_U_23
_atom_site_aniso_U_13
_atom_site_aniso_U_12
Co1 0.0056(3) 0.0056(3) 0.0056(3) 0.0012(3) 0.0012(3) 0.0012(3)
Zn2 0.0099(3) 0.0099(3) 0.0064(5) 0.000 0.000 -0.0022(4)
Zn3 0.0090(3) 0.0090(3) 0.0090(3) 0.0020(3) -0.0020(3) -0.0020(3)
Zn4 0.0087(3) 0.0113(3) 0.0113(3) -0.0015(3) -0.0027(2) -0.0027(2)

loop_
_atom_type_symbol
_atom_type_description
_atom_type_scat_dispersion_real
_atom_type_scat_dispersion_imag
_atom_type_scat_source
Co Co 0.3494 0.9721 'International Tables Vol C Tables 4.2.6.8 and 6.1.1.4'
Zn Zn 0.2839 1.4301 'International Tables Vol C Tables 4.2.6.8 and 6.1.1.4'

loop_
_geom_angle_atom_site_label_1
_geom_angle_atom_site_label_2
_geom_angle_atom_site_label_3
_geom_angle
_geom_angle_site_symmetry_1
_geom_angle_site_symmetry_3
Zn4 Co1 Zn4 80.61(4) . 9
Zn4 Co1 Zn4 80.61(4) . 5
Zn4 Co1 Zn4 80.60(4) 9 5
Zn4 Co1 Zn4 64.070(19) . 36_554
Zn4 Co1 Zn4 132.66(5) 9 36_554
Zn4 Co1 Zn4 64.071(19) 5 36_554
Zn4 Co1 Zn4 64.070(19) . 32_545
Zn4 Co1 Zn4 64.071(19) 9 32_545
Zn4 Co1 Zn4 132.66(5) 5 32_545
Zn4 Co1 Zn4 119.037(10) 36_554 32_545
Zn4 Co1 Zn4 132.66(5) . 28_455
Zn4 Co1 Zn4 64.071(19) 9 28_455
Zn4 Co1 Zn4 64.071(19) 5 28_455
Zn4 Co1 Zn4 119.037(10) 36_554 28_455
Zn4 Co1 Zn4 119.037(10) 32_545 28_455
Zn4 Co1 Zn3 167.25(5) . .
Zn4 Co1 Zn3 108.89(2) 9 .
Zn4 Co1 Zn3 108.89(2) 5 .
Zn4 Co1 Zn3 111.70(3) 36_554 .
Zn4 Co1 Zn3 111.70(3) 32_545 .
Zn4 Co1 Zn3 60.10(3) 28_455 .
Zn4 Co1 Zn3 108.89(2) . 3
Zn4 Co1 Zn3 167.25(5) 9 3
Zn4 Co1 Zn3 108.89(2) 5 3
Zn4 Co1 Zn3 60.10(3) 36_554 3
Zn4 Co1 Zn3 111.70(3) 32_545 3
Zn4 Co1 Zn3 111.70(3) 28_455 3
Zn3 Co1 Zn3 60.49(5) . 3
Zn4 Co1 Zn3 108.89(2) . 2
Zn4 Co1 Zn3 108.89(2) 9 2
Zn4 Co1 Zn3 167.25(5) 5 2
Zn4 Co1 Zn3 111.70(3) 36_554 2
Zn4 Co1 Zn3 60.10(3) 32_545 2
Zn4 Co1 Zn3 111.70(3) 28_455 2
Zn3 Co1 Zn3 60.49(5) . 2
Zn3 Co1 Zn3 60.49(5) 3 2
Zn4 Co1 Zn2 124.01(2) . 9
Zn4 Co1 Zn2 124.01(2) 9 9
Zn4 Co1 Zn2 59.54(2) 5 9
Zn4 Co1 Zn2 63.686(8) 36_554 9
Zn4 Co1 Zn2 167.80(5) 32_545 9
Zn4 Co1 Zn2 63.686(8) 28_455 9
Zn3 Co1 Zn2 58.24(2) . 9
Zn3 Co1 Zn2 58.24(2) 3 9
Zn3 Co1 Zn2 107.71(5) 2 9
Zn4 Co1 Zn2 59.54(2) . 5
Zn4 Co1 Zn2 124.01(2) 9 5
Zn4 Co1 Zn2 124.01(2) 5 5
Zn4 Co1 Zn2 63.686(8) 36_554 5
Zn4 Co1 Zn2 63.686(8) 32_545 5
Zn4 Co1 Zn2 167.80(5) 28_455 5
Zn3 Co1 Zn2 107.71(5) . 5
Zn3 Co1 Zn2 58.24(2) 3 5
Zn3 Co1 Zn2 58.24(2) 2 5
Zn2 Co1 Zn2 111.03(3) 9 5
Zn4 Co1 Zn2 124.01(2) . .
Zn4 Co1 Zn2 59.54(2) 9 .
Zn4 Co1 Zn2 124.01(2) 5 .
Zn4 Co1 Zn2 167.80(5) 36_554 .
Zn4 Co1 Zn2 63.686(8) 32_545 .
Zn4 Co1 Zn2 63.686(8) 28_455 .
Zn3 Co1 Zn2 58.24(2) . .
Zn3 Co1 Zn2 107.71(5) 3 .
Zn3 Co1 Zn2 58.24(2) 2 .
Zn2 Co1 Zn2 111.03(3) 9 .
Zn2 Co1 Zn2 111.03(3) 5 .
Zn3 Zn2 Zn3 60.93(6) 2 .
Zn3 Zn2 Zn2 149.53(3) 2 3_556
Zn3 Zn2 Zn2 149.53(3) . 3_556
Zn3 Zn2 Zn4 107.05(2) 2 9
Zn3 Zn2 Zn4 107.05(2) . 9
Zn2 Zn2 Zn4 70.11(2) 3_556 9
Zn3 Zn2 Zn4 107.05(2) 2 12
Zn3 Zn2 Zn4 107.05(2) . 12
Zn2 Zn2 Zn4 70.11(2) 3_556 12
Zn4 Zn2 Zn4 140.22(5) 9 12
Zn3 Zn2 Co1 58.85(3) 2 2
Zn3 Zn2 Co1 58.85(3) . 2
Zn2 Zn2 Co1 126.88(3) 3_556 2
Zn4 Zn2 Co1 163.01(4) 9 2
Zn4 Zn2 Co1 56.76(3) 12 2
Zn3 Zn2 Co1 58.85(3) 2 .
Zn3 Zn2 Co1 58.85(3) . .
Zn2 Zn2 Co1 126.87(3) 3_556 .
Zn4 Zn2 Co1 56.76(3) 9 .
Zn4 Zn2 Co1 163.01(4) 12 .
Co1 Zn2 Co1 106.25(6) 2 .
Zn3 Zn2 Zn4 57.53(2) 2 27_545
Zn3 Zn2 Zn4 105.65(4) . 27_545
Zn2 Zn2 Zn4 98.92(2) 3_556 27_545
Zn4 Zn2 Zn4 127.133(14) 9 27_545
Zn4 Zn2 Zn4 60.118(9) 12 27_545
Co1 Zn2 Zn4 55.828(14) 2 27_545
Co1 Zn2 Zn4 112.07(3) . 27_545
Zn3 Zn2 Zn4 105.65(4) 2 30_455
Zn3 Zn2 Zn4 57.53(2) . 30_455
Zn2 Zn2 Zn4 98.92(2) 3_556 30_455
Zn4 Zn2 Zn4 127.133(14) 9 30_455
Zn4 Zn2 Zn4 60.118(9) 12 30_455
Co1 Zn2 Zn4 55.828(14) 2 30_455
Co1 Zn2 Zn4 112.07(3) . 30_455
Zn4 Zn2 Zn4 105.39(3) 27_545 30_455
Zn3 Zn2 Zn4 105.65(4) 2 28_455
Zn3 Zn2 Zn4 57.53(2) . 28_455
Zn2 Zn2 Zn4 98.92(2) 3_556 28_455
Zn4 Zn2 Zn4 60.118(9) 9 28_455
Zn4 Zn2 Zn4 127.133(14) 12 28_455
Co1 Zn2 Zn4 112.07(3) 2 28_455
Co1 Zn2 Zn4 55.828(14) . 28_455
Zn4 Zn2 Zn4 162.17(4) 27_545 28_455
Zn4 Zn2 Zn4 71.73(3) 30_455 28_455
Zn3 Zn2 Zn4 57.53(2) 2 32_545
Zn3 Zn2 Zn4 105.65(4) . 32_545
Zn2 Zn2 Zn4 98.92(2) 3_556 32_545
Zn4 Zn2 Zn4 60.118(9) 9 32_545
Zn4 Zn2 Zn4 127.133(14) 12 32_545
Co1 Zn2 Zn4 112.07(3) 2 32_545
Co1 Zn2 Zn4 55.828(14) . 32_545
Zn4 Zn2 Zn4 71.73(3) 27_545 32_545
Zn4 Zn2 Zn4 162.17(4) 30_455 32_545
Zn4 Zn2 Zn4 105.39(3) 28_455 32_545
Zn3 Zn2 Zn4 155.43(4) 2 10_556
Zn3 Zn2 Zn4 94.50(3) . 10_556
Zn2 Zn2 Zn4 55.033(19) 3_556 10_556
Zn4 Zn2 Zn4 78.758(16) 9 10_556
Zn4 Zn2 Zn4 78.758(16) 12 10_556
Co1 Zn2 Zn4 110.115(12) 2 10_556
Co1 Zn2 Zn4 110.115(12) . 10_556
Zn4 Zn2 Zn4 137.79(2) 27_545 10_556
Zn4 Zn2 Zn4 55.735(6) 30_455 10_556
Zn4 Zn2 Zn4 55.735(6) 28_455 10_556
Zn4 Zn2 Zn4 137.79(2) 32_545 10_556
Zn2 Zn3 Zn2 119.308(8) 7 9
Zn2 Zn3 Zn2 119.308(8) 7 .
Zn2 Zn3 Zn2 119.308(8) 9 .
Zn2 Zn3 Zn4 131.90(5) 7 28_455
Zn2 Zn3 Zn4 65.167(16) 9 28_455
Zn2 Zn3 Zn4 65.167(16) . 28_455
Zn2 Zn3 Zn4 65.167(16) 7 35_455
Zn2 Zn3 Zn4 65.167(16) 9 35_455
Zn2 Zn3 Zn4 131.90(5) . 35_455
Zn4 Zn3 Zn4 78.14(4) 28_455 35_455
Zn2 Zn3 Zn4 65.167(16) 7 30_455
Zn2 Zn3 Zn4 131.90(5) 9 30_455
Zn2 Zn3 Zn4 65.167(16) . 30_455
Zn4 Zn3 Zn4 78.14(4) 28_455 30_455
Zn4 Zn3 Zn4 78.14(4) 35_455 30_455
Zn2 Zn3 Co1 62.902(6) 7 2
Zn2 Zn3 Co1 168.70(5) 9 2
Zn2 Zn3 Co1 62.902(6) . 2
Zn4 Zn3 Co1 122.67(2) 28_455 2
Zn4 Zn3 Co1 122.67(2) 35_455 2
Zn4 Zn3 Co1 59.40(2) 30_455 2
Zn2 Zn3 Co1 62.902(6) 7 3
Zn2 Zn3 Co1 62.902(6) 9 3
Zn2 Zn3 Co1 168.70(5) . 3
Zn4 Zn3 Co1 122.67(2) 28_455 3
Zn4 Zn3 Co1 59.40(2) 35_455 3
Zn4 Zn3 Co1 122.67(2) 30_455 3
Co1 Zn3 Co1 112.62(2) 2 3
Zn2 Zn3 Co1 168.70(5) 7 .
Zn2 Zn3 Co1 62.901(6) 9 .
Zn2 Zn3 Co1 62.901(6) . .
Zn4 Zn3 Co1 59.40(2) 28_455 .
Zn4 Zn3 Co1 122.67(2) 35_455 .
Zn4 Zn3 Co1 122.67(2) 30_455 .
Co1 Zn3 Co1 112.63(2) 2 .
Co1 Zn3 Co1 112.63(2) 3 .
Zn2 Zn3 Zn3 59.53(3) 7 4
Zn2 Zn3 Zn3 110.85(2) 9 4
Zn2 Zn3 Zn3 110.85(2) . 4
Zn4 Zn3 Zn3 168.57(2) 28_455 4
Zn4 Zn3 Zn3 110.48(2) 35_455 4
Zn4 Zn3 Zn3 110.48(2) 30_455 4
Co1 Zn3 Zn3 59.75(2) 2 4
Co1 Zn3 Zn3 59.75(2) 3 4
Co1 Zn3 Zn3 109.17(3) . 4
Zn2 Zn3 Zn3 110.85(2) 7 3
Zn2 Zn3 Zn3 59.53(3) 9 3
Zn2 Zn3 Zn3 110.85(2) . 3
Zn4 Zn3 Zn3 110.48(2) 28_455 3
Zn4 Zn3 Zn3 110.48(2) 35_455 3
Zn4 Zn3 Zn3 168.57(2) 30_455 3
Co1 Zn3 Zn3 109.17(3) 2 3
Co1 Zn3 Zn3 59.75(2) 3 3
Co1 Zn3 Zn3 59.75(2) . 3
Zn3 Zn3 Zn3 60.0 4 3
Zn2 Zn3 Zn3 110.85(2) 7 2
Zn2 Zn3 Zn3 110.85(2) 9 2
Zn2 Zn3 Zn3 59.53(3) . 2
Zn4 Zn3 Zn3 110.48(2) 28_455 2
Zn4 Zn3 Zn3 168.57(2) 35_455 2
Zn4 Zn3 Zn3 110.48(2) 30_455 2
Co1 Zn3 Zn3 59.75(2) 2 2
Co1 Zn3 Zn3 109.17(3) 3 2
Co1 Zn3 Zn3 59.75(2) . 2
Zn3 Zn3 Zn3 60.0 4 2
Zn3 Zn3 Zn3 60.0 3 2
Co1 Zn4 Co1 145.48(3) . 28
Co1 Zn4 Zn3 84.98(4) . 28
Co1 Zn4 Zn3 60.50(3) 28 28
Co1 Zn4 Zn2 63.70(3) . 5
Co1 Zn4 Zn2 150.82(4) 28 5
Zn3 Zn4 Zn2 148.68(4) 28 5
Co1 Zn4 Zn4 58.83(2) . 36_554
Co1 Zn4 Zn4 124.41(2) 28 36_554
Zn3 Zn4 Zn4 101.44(3) 28 36_554
Zn2 Zn4 Zn4 63.34(2) 5 36_554
Co1 Zn4 Zn4 58.83(2) . 32_545
Co1 Zn4 Zn4 124.41(2) 28 32_545
Zn3 Zn4 Zn4 101.44(3) 28 32_545
Zn2 Zn4 Zn4 63.34(2) 5 32_545
Zn4 Zn4 Zn4 110.15(4) 36_554 32_545
Co1 Zn4 Zn4 141.09(2) . 30
Co1 Zn4 Zn4 57.10(3) 28 30
Zn3 Zn4 Zn4 103.91(3) 28 30
Zn2 Zn4 Zn4 100.94(3) 5 30
Zn4 Zn4 Zn4 148.83(4) 36_554 30
Zn4 Zn4 Zn4 82.261(17) 32_545 30
Co1 Zn4 Zn4 141.09(2) . 35
Co1 Zn4 Zn4 57.10(3) 28 35
Zn3 Zn4 Zn4 103.91(3) 28 35
Zn2 Zn4 Zn4 100.94(3) 5 35
Zn4 Zn4 Zn4 82.261(17) 36_554 35
Zn4 Zn4 Zn4 148.83(4) 32_545 35
Zn4 Zn4 Zn4 74.30(5) 30 35
Co1 Zn4 Zn2 102.25(2) . 35
Co1 Zn4 Zn2 60.485(18) 28 35
Zn3 Zn4 Zn2 57.30(2) 28 35
Zn2 Zn4 Zn2 126.64(2) 5 35
Zn4 Zn4 Zn2 154.57(4) 36_554 35
Zn4 Zn4 Zn2 65.85(2) 32_545 35
Zn4 Zn4 Zn2 56.540(19) 30 35
Zn4 Zn4 Zn2 114.53(3) 35 35
Co1 Zn4 Zn2 102.25(2) . 27
Co1 Zn4 Zn2 60.485(18) 28 27
Zn3 Zn4 Zn2 57.30(2) 28 27
Zn2 Zn4 Zn2 126.644(19) 5 27
Zn4 Zn4 Zn2 65.85(2) 36_554 27
Zn4 Zn4 Zn2 154.57(4) 32_545 27
Zn4 Zn4 Zn2 114.53(3) 30 27
Zn4 Zn4 Zn2 56.540(19) 35 27
Zn2 Zn4 Zn2 106.31(4) 35 27
Co1 Zn4 Zn2 118.55(4) . 7_655
Co1 Zn4 Zn2 95.96(4) 28 7_655
Zn3 Zn4 Zn2 156.47(4) 28 7_655
Zn2 Zn4 Zn2 54.86(4) 5 7_655
Zn4 Zn4 Zn2 91.87(2) 36_554 7_655
Zn4 Zn4 Zn2 91.87(2) 32_545 7_655
Zn4 Zn4 Zn2 58.41(2) 30 7_655
Zn4 Zn4 Zn2 58.41(2) 35 7_655
Zn2 Zn4 Zn2 113.033(18) 35 7_655
Zn2 Zn4 Zn2 113.033(18) 27 7_655

loop_
_geom_bond_atom_site_label_1
_geom_bond_atom_site_label_2
_geom_bond_distance
_geom_bond_site_symmetry_2
Co1 Zn4 2.5418(11) .
Co1 Zn4 2.5418(11) 9
Co1 Zn4 2.5418(11) 5
Co1 Zn4 2.5901(6) 36_554
Co1 Zn4 2.5901(6) 32_545
Co1 Zn4 2.5901(6) 28_455
Co1 Zn3 2.6192(10) .
Co1 Zn3 2.6192(10) 3
Co1 Zn3 2.6192(10) 2
Co1 Zn2 2.7243(6) 9
Co1 Zn2 2.7243(6) 5
Co1 Zn2 2.7243(6) .
Zn2 Zn3 2.6021(8) 2
Zn2 Zn3 2.6021(8) .
Zn2 Zn2 2.6138(18) 3_556
Zn2 Zn4 2.6195(7) 9
Zn2 Zn4 2.6195(7) 12
Zn2 Co1 2.7243(6) 2
Zn2 Zn4 2.8061(4) 27_545
Zn2 Zn4 2.8061(4) 30_455
Zn2 Zn4 2.8061(4) 28_455
Zn2 Zn4 2.8061(4) 32_545
Zn2 Zn4 3.0059(9) 10_556
Zn3 Zn2 2.6021(8) 7
Zn3 Zn2 2.6021(8) 9
Zn3 Zn4 2.6086(11) 28_455
Zn3 Zn4 2.6086(11) 35_455
Zn3 Zn4 2.6086(11) 30_455
Zn3 Co1 2.6191(10) 2
Zn3 Co1 2.6191(10) 3
Zn3 Zn3 2.6387(19) 4
Zn3 Zn3 2.6387(19) 3
Zn3 Zn3 2.6387(19) 2
Zn4 Co1 2.5901(6) 28
Zn4 Zn3 2.6086(11) 28
Zn4 Zn2 2.6195(7) 5
Zn4 Zn4 2.7224(4) 36_554
Zn4 Zn4 2.7224(4) 32_545
Zn4 Zn4 2.7225(4) 30
Zn4 Zn4 2.7225(4) 35
Zn4 Zn2 2.8062(4) 35
Zn4 Zn2 2.8062(4) 27
Zn4 Zn2 3.0059(9) 7_655
